data_4340143
loop_
_publ_author_name
'Smetana, Volodymyr'
'Kienle, Lorenz'
'Duppel, Viola'
'Simon, Arndt'

_publ_section_title
;
 Synthesis, Crystal Structure, and TEM Analysis of Sr19Li44 and Sr3Li2: A
 Reinvestigation of the Sr-Li Phase Diagram.
;
_journal_issue 3
_journal_name_full 'Inorganic chemistry'
_journal_page_first 733
_journal_page_last 739
_journal_paper_doi 10.1021/ic5010165
_journal_volume 54
_journal_year 2015
_chemical_formula_sum 'Li2 Sr3'
_chemical_formula_weight 376.74
_chemical_name_systematic
;
 ?
;
_space_group_IT_number 136
_symmetry_cell_setting tetragonal
_symmetry_space_group_name_Hall '-P 4n 2n'
_symmetry_space_group_name_H-M 'P 42/m n m'
_atom_sites_solution_primary direct
_atom_sites_solution_secondary difmap
_audit_creation_method SHELXL-97
_cell_angle_alpha 90.00
_cell_angle_beta 90.00
_cell_angle_gamma 90.00
_cell_formula_units_Z 4
_cell_length_a 9.8034(14)
_cell_length_b 9.8034(14)
_cell_length_c 8.7837(18)
_cell_measurement_temperature 293(2)
_cell_volume 844.2(2)
_computing_structure_refinement 'SHELXL-97 (Sheldrick, 1997)'
_diffrn_ambient_temperature 293(2)
_diffrn_measured_fraction_theta_full 0.998
_diffrn_measured_fraction_theta_max 0.998
_diffrn_radiation_monochromator graphite
_diffrn_radiation_source 'fine-focus sealed tube'
_diffrn_radiation_type MoK\a
_diffrn_radiation_wavelength 0.71073
_diffrn_reflns_av_R_equivalents 0.1429
_diffrn_reflns_av_sigmaI/netI 0.0483
_diffrn_reflns_limit_h_max 12
_diffrn_reflns_limit_h_min -12
_diffrn_reflns_limit_k_max 12
_diffrn_reflns_limit_k_min -12
_diffrn_reflns_limit_l_max 10
_diffrn_reflns_limit_l_min -10
_diffrn_reflns_number 7512
_diffrn_reflns_theta_full 26.36
_diffrn_reflns_theta_max 26.36
_diffrn_reflns_theta_min 3.11
_exptl_absorpt_coefficient_mu 18.766
_exptl_crystal_density_diffrn 2.177
_exptl_crystal_density_method 'not measured'
_exptl_crystal_F_000 480
_refine_diff_density_max 1.006
_refine_diff_density_min -0.521
_refine_diff_density_rms 0.193
_refine_ls_extinction_method none
_refine_ls_goodness_of_fit_ref 1.018
_refine_ls_matrix_type full
_refine_ls_number_parameters 14
_refine_ls_number_reflns 503
_refine_ls_number_restraints 0
_refine_ls_restrained_S_all 1.018
_refine_ls_R_factor_all 0.0655
_refine_ls_R_factor_gt 0.0379
_refine_ls_shift/su_max 0.000
_refine_ls_shift/su_mean 0.000
_refine_ls_structure_factor_coef Fsqd
_refine_ls_weighting_details 'calc w=1/[\s^2^(Fo^2^)+(0.0375P)^2^+0.0000P] where P=(Fo^2^+2Fc^2^)/3'
_refine_ls_weighting_scheme calc
_refine_ls_wR_factor_gt 0.0733
_refine_ls_wR_factor_ref 0.0797
_reflns_number_gt 354
_reflns_number_total 503
_reflns_threshold_expression >2sigma(I)
_cod_data_source_file ic5010165_si_001.cif
_cod_data_source_block Sr3Li2
_cod_depositor_comments
;
Adding full bibliography for 4340142--4340143.cif.

2022-02-23
Z value and formula fixed to values more according to usual
chemical conventions.                 miguel
;
_cod_original_formula_sum 'Li8 Sr12'
_cod_original_formula_weight 1106.96
_cod_original_formula_units_Z 1
_cod_database_code 4340143

loop_
_symmetry_equiv_pos_as_xyz
'x, y, z'
'-x, -y, z'
'-y+1/2, x+1/2, z+1/2'
'y+1/2, -x+1/2, z+1/2'
'-x+1/2, y+1/2, -z+1/2'
'x+1/2, -y+1/2, -z+1/2'
'y, x, -z'
'-y, -x, -z'
'-x, -y, -z'
'x, y, -z'
'y-1/2, -x-1/2, -z-1/2'
'-y-1/2, x-1/2, -z-1/2'
'x-1/2, -y-1/2, z-1/2'
'-x-1/2, y-1/2, z-1/2'
'-y, -x, z'
'y, x, z'

loop_
_atom_site_label
_atom_site_type_symbol
_atom_site_fract_x
_atom_site_fract_y
_atom_site_fract_z
_atom_site_U_iso_or_equiv
_atom_site_adp_type
_atom_site_occupancy
_atom_site_symmetry_multiplicity
_atom_site_calc_flag
_atom_site_refinement_flags
Sr1 Sr 0.15021(10) 0.15021(10) 0.0000 0.0275(3) Uani 1 4 d S
Sr2 Sr 0.28912(10) -0.28912(10) 0.0000 0.0302(3) Uani 1 4 d S
Sr3 Sr 0.5000 0.0000 0.2500 0.0272(3) Uani 1 4 d S
Li1 Li 0.3876(15) 0.3876(15) 0.182(2) 0.049(5) Uiso 1 2 d S

loop_
_atom_site_aniso_label
_atom_site_aniso_U_11
_atom_site_aniso_U_22
_atom_site_aniso_U_33
_atom_site_aniso_U_23
_atom_site_aniso_U_13
_atom_site_aniso_U_12
Sr1 0.0287(4) 0.0287(4) 0.0250(6) 0.000 0.000 0.0012(6)
Sr2 0.0321(5) 0.0321(5) 0.0264(7) 0.000 0.000 -0.0025(6)
Sr3 0.0278(4) 0.0278(4) 0.0260(6) 0.000 0.000 0.000

loop_
_atom_type_symbol
_atom_type_description
_atom_type_scat_dispersion_real
_atom_type_scat_dispersion_imag
_atom_type_scat_source
Li Li -0.0003 0.0001 'International Tables Vol C Tables 4.2.6.8 and 6.1.1.4'
Sr Sr -1.5307 3.2498 'International Tables Vol C Tables 4.2.6.8 and 6.1.1.4'

loop_
_geom_angle_atom_site_label_1
_geom_angle_atom_site_label_2
_geom_angle_atom_site_label_3
_geom_angle
_geom_angle_site_symmetry_1
_geom_angle_site_symmetry_3
Li1 Sr1 Li1 51.8(6) . 10
Li1 Sr1 Li1 144.1(3) . 4_454
Li1 Sr1 Li1 99.85(18) 10 4_454
Li1 Sr1 Li1 144.1(3) . 3_544
Li1 Sr1 Li1 99.85(18) 10 3_544
Li1 Sr1 Li1 48.2(6) 4_454 3_544
Li1 Sr1 Li1 99.85(18) . 11_566
Li1 Sr1 Li1 144.1(3) 10 11_566
Li1 Sr1 Li1 94.1(5) 4_454 11_566
Li1 Sr1 Li1 113.9(3) 3_544 11_566
Li1 Sr1 Li1 99.85(18) . 12_656
Li1 Sr1 Li1 144.1(3) 10 12_656
Li1 Sr1 Li1 113.9(3) 4_454 12_656
Li1 Sr1 Li1 94.1(5) 3_544 12_656
Li1 Sr1 Li1 48.2(6) 11_566 12_656
Li1 Sr1 Sr1 154.1(3) . 9
Li1 Sr1 Sr1 154.1(3) 10 9
Li1 Sr1 Sr1 56.94(17) 4_454 9
Li1 Sr1 Sr1 56.94(17) 3_544 9
Li1 Sr1 Sr1 56.94(17) 11_566 9
Li1 Sr1 Sr1 56.94(17) 12_656 9
Li1 Sr1 Sr3 59.40(12) . .
Li1 Sr1 Sr3 86.23(19) 10 .
Li1 Sr1 Sr3 150.7(3) 4_454 .
Li1 Sr1 Sr3 102.6(3) 3_544 .
Li1 Sr1 Sr3 97.5(3) 11_566 .
Li1 Sr1 Sr3 58.4(2) 12_656 .
Sr1 Sr1 Sr3 108.634(17) 9 .
Li1 Sr1 Sr3 59.40(12) . 5
Li1 Sr1 Sr3 86.23(19) 10 5
Li1 Sr1 Sr3 102.6(3) 4_454 5
Li1 Sr1 Sr3 150.7(3) 3_544 5
Li1 Sr1 Sr3 58.4(2) 11_566 5
Li1 Sr1 Sr3 97.5(3) 12_656 5
Sr1 Sr1 Sr3 108.634(17) 9 5
Sr3 Sr1 Sr3 106.347(18) . 5
Li1 Sr1 Sr3 86.23(19) . 9_655
Li1 Sr1 Sr3 59.40(12) 10 9_655
Li1 Sr1 Sr3 97.5(3) 4_454 9_655
Li1 Sr1 Sr3 58.4(2) 3_544 9_655
Li1 Sr1 Sr3 150.7(3) 11_566 9_655
Li1 Sr1 Sr3 102.6(3) 12_656 9_655
Sr1 Sr1 Sr3 108.634(17) 9 9_655
Sr3 Sr1 Sr3 60.946(14) . 9_655
Sr3 Sr1 Sr3 142.73(3) 5 9_655
Li1 Sr1 Sr3 86.23(19) . 13_565
Li1 Sr1 Sr3 59.40(12) 10 13_565
Li1 Sr1 Sr3 58.4(2) 4_454 13_565
Li1 Sr1 Sr3 97.5(3) 3_544 13_565
Li1 Sr1 Sr3 102.6(3) 11_566 13_565
Li1 Sr1 Sr3 150.7(3) 12_656 13_565
Sr1 Sr1 Sr3 108.633(17) 9 13_565
Sr3 Sr1 Sr3 142.73(3) . 13_565
Sr3 Sr1 Sr3 60.946(14) 5 13_565
Sr3 Sr1 Sr3 106.347(18) 9_655 13_565
Li1 Sr1 Sr2 53.3(3) . 11_666
Li1 Sr1 Sr2 105.1(3) 10 11_666
Li1 Sr1 Sr2 145.2(3) 4_454 11_666
Li1 Sr1 Sr2 145.2(3) 3_544 11_666
Li1 Sr1 Sr2 52.0(2) 11_566 11_666
Li1 Sr1 Sr2 52.0(2) 12_656 11_666
Sr1 Sr1 Sr2 100.84(2) 9 11_666
Sr3 Sr1 Sr2 56.070(9) . 11_666
Sr3 Sr1 Sr2 56.070(9) 5 11_666
Sr3 Sr1 Sr2 115.975(18) 9_655 11_666
Sr3 Sr1 Sr2 115.975(18) 13_565 11_666
Li1 Sr2 Li1 74.7(5) 2_655 10_545
Li1 Sr2 Li1 51.5(6) 2_655 9_655
Li1 Sr2 Li1 50.1(6) 10_545 9_655
Li1 Sr2 Li1 50.1(6) 2_655 1_545
Li1 Sr2 Li1 51.5(6) 10_545 1_545
Li1 Sr2 Li1 74.7(5) 9_655 1_545
Li1 Sr2 Li1 148.3(5) 2_655 3_544
Li1 Sr2 Li1 101.4(3) 10_545 3_544
Li1 Sr2 Li1 101.4(3) 9_655 3_544
Li1 Sr2 Li1 148.3(5) 1_545 3_544
Li1 Sr2 Li1 101.4(3) 2_655 12_656
Li1 Sr2 Li1 148.3(5) 10_545 12_656
Li1 Sr2 Li1 148.3(5) 9_655 12_656
Li1 Sr2 Li1 101.4(3) 1_545 12_656
Li1 Sr2 Li1 97.5(6) 3_544 12_656
Li1 Sr2 Sr3 61.2(3) 2_655 .
Li1 Sr2 Sr3 133.6(3) 10_545 .
Li1 Sr2 Sr3 88.8(3) 9_655 .
Li1 Sr2 Sr3 103.2(3) 1_545 .
Li1 Sr2 Sr3 108.21(15) 3_544 .
Li1 Sr2 Sr3 60.97(9) 12_656 .
Li1 Sr2 Sr3 133.6(3) 2_655 13
Li1 Sr2 Sr3 61.2(3) 10_545 13
Li1 Sr2 Sr3 103.2(3) 9_655 13
Li1 Sr2 Sr3 88.8(3) 1_545 13
Li1 Sr2 Sr3 60.97(9) 3_544 13
Li1 Sr2 Sr3 108.21(15) 12_656 13
Sr3 Sr2 Sr3 164.94(4) . 13
Li1 Sr2 Sr3 88.8(3) 2_655 9_655
Li1 Sr2 Sr3 103.2(3) 10_545 9_655
Li1 Sr2 Sr3 61.2(3) 9_655 9_655
Li1 Sr2 Sr3 133.6(3) 1_545 9_655
Li1 Sr2 Sr3 60.97(9) 3_544 9_655
Li1 Sr2 Sr3 108.21(15) 12_656 9_655
Sr3 Sr2 Sr3 64.088(13) . 9_655
Sr3 Sr2 Sr3 113.744(15) 13 9_655
Li1 Sr2 Sr3 103.2(3) 2_655 5_545
Li1 Sr2 Sr3 88.8(3) 10_545 5_545
Li1 Sr2 Sr3 133.6(3) 9_655 5_545
Li1 Sr2 Sr3 61.2(3) 1_545 5_545
Li1 Sr2 Sr3 108.21(15) 3_544 5_545
Li1 Sr2 Sr3 60.97(9) 12_656 5_545
Sr3 Sr2 Sr3 113.744(15) . 5_545
Sr3 Sr2 Sr3 64.088(13) 13 5_545
Sr3 Sr2 Sr3 164.94(4) 9_655 5_545
Li1 Sr2 Sr1 106.1(3) 2_655 3_544
Li1 Sr2 Sr1 54.8(3) 10_545 3_544
Li1 Sr2 Sr1 54.8(3) 9_655 3_544
Li1 Sr2 Sr1 106.1(3) 1_545 3_544
Li1 Sr2 Sr1 52.1(3) 3_544 3_544
Li1 Sr2 Sr1 149.6(3) 12_656 3_544
Sr3 Sr2 Sr1 123.076(7) . 3_544
Sr3 Sr2 Sr1 60.235(8) 13 3_544
Sr3 Sr2 Sr1 60.235(8) 9_655 3_544
Sr3 Sr2 Sr1 123.076(7) 5_545 3_544
Li1 Sr2 Sr1 54.8(3) 2_655 3_545
Li1 Sr2 Sr1 106.1(3) 10_545 3_545
Li1 Sr2 Sr1 106.1(3) 9_655 3_545
Li1 Sr2 Sr1 54.8(3) 1_545 3_545
Li1 Sr2 Sr1 149.6(3) 3_544 3_545
Li1 Sr2 Sr1 52.1(3) 12_656 3_545
Sr3 Sr2 Sr1 60.235(8) . 3_545
Sr3 Sr2 Sr1 123.076(7) 13 3_545
Sr3 Sr2 Sr1 123.076(7) 9_655 3_545
Sr3 Sr2 Sr1 60.235(8) 5_545 3_545
Sr1 Sr2 Sr1 158.31(5) 3_544 3_545
Li1 Sr3 Li1 91.28(9) 11_666 2_655
Li1 Sr3 Li1 91.28(9) 11_666 .
Li1 Sr3 Li1 162.8(6) 2_655 .
Li1 Sr3 Li1 162.8(6) 11_666 12_656
Li1 Sr3 Li1 91.28(9) 2_655 12_656
Li1 Sr3 Li1 91.28(9) . 12_656
Li1 Sr3 Sr2 137.9(3) 11_666 .
Li1 Sr3 Sr2 53.7(3) 2_655 .
Li1 Sr3 Sr2 115.7(3) . .
Li1 Sr3 Sr2 54.3(3) 12_656 .
Li1 Sr3 Sr2 53.7(3) 11_666 3_545
Li1 Sr3 Sr2 54.3(3) 2_655 3_545
Li1 Sr3 Sr2 137.9(3) . 3_545
Li1 Sr3 Sr2 115.7(3) 12_656 3_545
Sr2 Sr3 Sr2 106.350(6) . 3_545
Li1 Sr3 Sr2 54.3(3) 11_666 9_655
Li1 Sr3 Sr2 115.7(3) 2_655 9_655
Li1 Sr3 Sr2 53.7(3) . 9_655
Li1 Sr3 Sr2 137.9(3) 12_656 9_655
Sr2 Sr3 Sr2 115.912(13) . 9_655
Sr2 Sr3 Sr2 106.350(6) 3_545 9_655
Li1 Sr3 Sr2 115.7(3) 11_666 11_666
Li1 Sr3 Sr2 137.9(3) 2_655 11_666
Li1 Sr3 Sr2 54.3(3) . 11_666
Li1 Sr3 Sr2 53.7(3) 12_656 11_666
Sr2 Sr3 Sr2 106.350(6) . 11_666
Sr2 Sr3 Sr2 115.912(13) 3_545 11_666
Sr2 Sr3 Sr2 106.350(6) 9_655 11_666
Li1 Sr3 Sr1 51.9(3) 11_666 11_666
Li1 Sr3 Sr1 137.2(3) 2_655 11_666
Li1 Sr3 Sr1 54.4(3) . 11_666
Li1 Sr3 Sr1 117.7(3) 12_656 11_666
Sr2 Sr3 Sr1 168.90(3) . 11_666
Sr2 Sr3 Sr1 83.89(2) 3_545 11_666
Sr2 Sr3 Sr1 63.696(14) 9_655 11_666
Sr2 Sr3 Sr1 64.42(2) 11_666 11_666
Li1 Sr3 Sr1 137.2(3) 11_666 .
Li1 Sr3 Sr1 117.7(3) 2_655 .
Li1 Sr3 Sr1 51.9(3) . .
Li1 Sr3 Sr1 54.4(3) 12_656 .
Sr2 Sr3 Sr1 64.42(2) . .
Sr2 Sr3 Sr1 168.90(3) 3_545 .
Sr2 Sr3 Sr1 83.89(2) 9_655 .
Sr2 Sr3 Sr1 63.696(14) 11_666 .
Sr1 Sr3 Sr1 104.903(6) 11_666 .
Li1 Sr3 Sr1 54.4(3) 11_666 9_655
Li1 Sr3 Sr1 51.9(3) 2_655 9_655
Li1 Sr3 Sr1 117.7(3) . 9_655
Li1 Sr3 Sr1 137.2(3) 12_656 9_655
Sr2 Sr3 Sr1 83.89(2) . 9_655
Sr2 Sr3 Sr1 63.696(14) 3_545 9_655
Sr2 Sr3 Sr1 64.42(2) 9_655 9_655
Sr2 Sr3 Sr1 168.90(3) 11_666 9_655
Sr1 Sr3 Sr1 104.903(6) 11_666 9_655
Sr1 Sr3 Sr1 119.054(14) . 9_655
Li1 Sr3 Sr1 117.7(3) 11_666 3_545
Li1 Sr3 Sr1 54.4(3) 2_655 3_545
Li1 Sr3 Sr1 137.2(3) . 3_545
Li1 Sr3 Sr1 51.9(3) 12_656 3_545
Sr2 Sr3 Sr1 63.696(14) . 3_545
Sr2 Sr3 Sr1 64.42(2) 3_545 3_545
Sr2 Sr3 Sr1 168.90(3) 9_655 3_545
Sr2 Sr3 Sr1 83.89(2) 11_666 3_545
Sr1 Sr3 Sr1 119.054(14) 11_666 3_545
Sr1 Sr3 Sr1 104.903(6) . 3_545
Sr1 Sr3 Sr1 104.903(6) 9_655 3_545
Li1 Li1 Li1 90.000(1) 2_665 10
Li1 Li1 Sr1 154.1(3) 2_665 .
Li1 Li1 Sr1 64.1(3) 10 .
Li1 Li1 Sr2 64.9(3) 2_665 9_655
Li1 Li1 Sr2 64.2(3) 10 9_655
Sr1 Li1 Sr2 101.0(4) . 9_655
Li1 Li1 Sr2 64.9(3) 2_665 1_565
Li1 Li1 Sr2 64.2(3) 10 1_565
Sr1 Li1 Sr2 101.0(4) . 1_565
Sr2 Li1 Sr2 105.3(5) 9_655 1_565
Li1 Li1 Sr2 131.2(3) 2_665 11_666
Li1 Li1 Sr2 138.8(3) 10 11_666
Sr1 Li1 Sr2 74.7(4) . 11_666
Sr2 Li1 Sr2 127.3(3) 9_655 11_666
Sr2 Li1 Sr2 127.3(3) 1_565 11_666
Li1 Li1 Sr1 65.9(3) 2_665 11_666
Li1 Li1 Sr1 137.0(2) 10 11_666
Sr1 Li1 Sr1 133.4(4) . 11_666
Sr2 Li1 Sr1 73.2(2) 9_655 11_666
Sr2 Li1 Sr1 125.3(6) 1_565 11_666
Sr2 Li1 Sr1 73.7(3) 11_666 11_666
Li1 Li1 Sr1 65.9(3) 2_665 3
Li1 Li1 Sr1 137.0(2) 10 3
Sr1 Li1 Sr1 133.4(4) . 3
Sr2 Li1 Sr1 125.3(6) 9_655 3
Sr2 Li1 Sr1 73.2(2) 1_565 3
Sr2 Li1 Sr1 73.7(3) 11_666 3
Sr1 Li1 Sr1 66.1(3) 11_666 3
Li1 Li1 Sr3 118.5(3) 2_665 .
Li1 Li1 Sr3 98.6(3) 10 .
Sr1 Li1 Sr3 68.7(3) . .
Sr2 Li1 Sr3 65.06(5) 9_655 .
Sr2 Li1 Sr3 162.8(6) 1_565 .
Sr2 Li1 Sr3 64.8(3) 11_666 .
Sr1 Li1 Sr3 67.22(17) 11_666 .
Sr1 Li1 Sr3 123.9(5) 3 .
Li1 Li1 Sr3 118.5(3) 2_665 5
Li1 Li1 Sr3 98.6(3) 10 5
Sr1 Li1 Sr3 68.7(3) . 5
Sr2 Li1 Sr3 162.8(6) 9_655 5
Sr2 Li1 Sr3 65.06(5) 1_565 5
Sr2 Li1 Sr3 64.8(3) 11_666 5
Sr1 Li1 Sr3 123.9(5) 11_666 5
Sr1 Li1 Sr3 67.22(17) 3 5
Sr3 Li1 Sr3 120.1(5) . 5

loop_
_geom_bond_atom_site_label_1
_geom_bond_atom_site_label_2
_geom_bond_distance
_geom_bond_site_symmetry_2
Sr1 Li1 3.66(2) .
Sr1 Li1 3.66(2) 10
Sr1 Li1 3.817(17) 4_454
Sr1 Li1 3.817(17) 3_544
Sr1 Li1 3.817(17) 11_566
Sr1 Li1 3.817(17) 12_656
Sr1 Sr1 4.165(3) 9
Sr1 Sr3 4.3301(7) .
Sr1 Sr3 4.3301(7) 5
Sr1 Sr3 4.3301(7) 9_655
Sr1 Sr3 4.3301(7) 13_565
Sr1 Sr2 4.4717(10) 11_666
Sr2 Li1 3.679(13) 2_655
Sr2 Li1 3.679(13) 10_545
Sr2 Li1 3.679(13) 9_655
Sr2 Li1 3.679(13) 1_545
Sr2 Li1 3.72(2) 3_544
Sr2 Li1 3.72(2) 12_656
Sr2 Sr3 4.1388(5) .
Sr2 Sr3 4.1388(5) 13
Sr2 Sr3 4.1388(5) 9_655
Sr2 Sr3 4.1388(5) 5_545
Sr2 Sr1 4.4717(10) 3_544
Sr2 Sr1 4.4717(10) 3_545
Sr3 Li1 4.001(11) 11_666
Sr3 Li1 4.001(11) 2_655
Sr3 Li1 4.001(11) .
Sr3 Li1 4.001(11) 12_656
Sr3 Sr2 4.1388(5) 3_545
Sr3 Sr2 4.1388(5) 9_655
Sr3 Sr2 4.1388(5) 11_666
Sr3 Sr1 4.3301(7) 11_666
Sr3 Sr1 4.3301(7) 9_655
Sr3 Sr1 4.3301(7) 3_545
Li1 Li1 3.12(4) 2_665
Li1 Li1 3.20(4) 10
Li1 Sr2 3.679(13) 9_655
Li1 Sr2 3.679(13) 1_565
Li1 Sr2 3.72(2) 11_666
Li1 Sr1 3.817(17) 11_666
Li1 Sr1 3.817(17) 3
Li1 Sr3 4.001(11) 5
